data_4114218
loop_
_publ_author_name
'Takuya Yamamoto'
'Atta M. Arif'
'Peter J. Stang'

_publ_section_title
;
 Dynamic Equilibrium of a Supramolecular Dimeric Rhomboid and Trimeric
 Hexagon and Determination of Its Thermodynamic Constants
;
_journal_name_full 'Journal of the American Chemical Society'
_journal_page_first 12309
_journal_page_last 12317
_journal_paper_doi 10.1021/ja0302984
_journal_volume 125
_journal_year 2003
_chemical_formula_sum 'C58 H68 F12 N6 O13 P4 Pt2 S4'
_chemical_formula_weight 1927.48
_chemical_name_systematic
;
 ?
;
_space_group_IT_number 2
_symmetry_cell_setting triclinic
_symmetry_space_group_name_Hall '-P 1'
_symmetry_space_group_name_H-M 'P -1'
_atom_sites_solution_hydrogens geom
_atom_sites_solution_primary direct
_atom_sites_solution_secondary difmap
_audit_creation_method SHELXL-97
_cell_angle_alpha 99.1060(10)
_cell_angle_beta 95.7620(10)
_cell_angle_gamma 99.2140(10)
_cell_formula_units_Z 1
_cell_length_a 8.77470(10)
_cell_length_b 8.89800(10)
_cell_length_c 24.3946(4)
_cell_measurement_reflns_used 5455
_cell_measurement_temperature 150(1)
_cell_measurement_theta_max 27.485
_cell_measurement_theta_min 1.018
_cell_volume 1840.88(4)
_computing_cell_refinement DENZO-SMN
_computing_data_collection 'Nonius COLLECT'
_computing_data_reduction DENZO-SMN
_computing_molecular_graphics 'WinGx, Ortep3'
_computing_structure_refinement 'SHELXL-97 (Sheldrick, 1997)'
_computing_structure_solution SIR97
_diffrn_ambient_temperature 150(1)
_diffrn_measured_fraction_theta_full 0.983
_diffrn_measured_fraction_theta_max 0.983
_diffrn_measurement_device_type 'Nonius KappaCCD Diffractometer'
_diffrn_measurement_method 'Phi plus Omega scan'
_diffrn_radiation_monochromator graphite
_diffrn_radiation_source 'fine-focus sealed tube'
_diffrn_radiation_type MoK\a
_diffrn_radiation_wavelength 0.71073
_diffrn_reflns_av_R_equivalents 0.0235
_diffrn_reflns_av_sigmaI/netI 0.0458
_diffrn_reflns_limit_h_max 11
_diffrn_reflns_limit_h_min -10
_diffrn_reflns_limit_k_max 11
_diffrn_reflns_limit_k_min -11
_diffrn_reflns_limit_l_max 31
_diffrn_reflns_limit_l_min -27
_diffrn_reflns_number 12345
_diffrn_reflns_theta_full 27.47
_diffrn_reflns_theta_max 27.47
_diffrn_reflns_theta_min 2.62
_diffrn_standards_decay_% <2.0
_exptl_absorpt_coefficient_mu 4.087
_exptl_absorpt_correction_T_max 0.7357
_exptl_absorpt_correction_T_min 0.4533
_exptl_absorpt_correction_type multi-scan
_exptl_absorpt_process_details 'DENZO-SMN (Otwinowski & Minor, 1997)'
_exptl_crystal_colour colorless
_exptl_crystal_density_diffrn 1.739
_exptl_crystal_description plate
_exptl_crystal_F_000 950
_exptl_crystal_size_max 0.23
_exptl_crystal_size_mid 0.20
_exptl_crystal_size_min 0.08
_refine_diff_density_max 1.004
_refine_diff_density_min -1.698
_refine_diff_density_rms 0.123
_refine_ls_extinction_method none
_refine_ls_goodness_of_fit_ref 1.060
_refine_ls_hydrogen_treatment mixed
_refine_ls_matrix_type full
_refine_ls_number_parameters 463
_refine_ls_number_reflns 8307
_refine_ls_number_restraints 4
_refine_ls_restrained_S_all 1.069
_refine_ls_R_factor_all 0.0331
_refine_ls_R_factor_gt 0.0292
_refine_ls_shift/su_max 0.002
_refine_ls_shift/su_mean 0.000
_refine_ls_structure_factor_coef Fsqd
_refine_ls_weighting_details 'calc w=1/[\s^2^(Fo^2^)+(0.0220P)^2^+2.5992P] where P=(Fo^2^+2Fc^2^)/3'
_refine_ls_weighting_scheme calc
_refine_ls_wR_factor_gt 0.0669
_refine_ls_wR_factor_ref 0.0689
_reflns_number_gt 7738
_reflns_number_total 8307
_reflns_threshold_expression >2sigma(I)
_cod_data_source_file ja0302984_3.cif
_cod_data_source_block compound3b
_cod_database_code 4114218

loop_
_symmetry_equiv_pos_as_xyz
'x, y, z'
'-x, -y, -z'

loop_
_atom_site_label
_atom_site_type_symbol
_atom_site_fract_x
_atom_site_fract_y
_atom_site_fract_z
_atom_site_U_iso_or_equiv
_atom_site_adp_type
_atom_site_occupancy
_atom_site_symmetry_multiplicity
_atom_site_calc_flag
_atom_site_refinement_flags
_atom_site_disorder_assembly
_atom_site_disorder_group
Pt1 Pt 0.946491(13) 0.570979(13) 0.318423(5) 0.01761(5) Uani 1 1 d . . .
S1 S 0.68272(10) 0.29136(11) 0.41255(4) 0.02747(19) Uani 1 1 d . . .
S2 S 0.24806(11) 0.83592(12) 0.24057(4) 0.0340(2) Uani 1 1 d . . .
P1 P 1.16456(10) 0.54442(11) 0.37065(4) 0.02247(18) Uani 1 1 d . . .
P2 P 0.89224(10) 0.76713(10) 0.38002(4) 0.02086(18) Uani 1 1 d . . .
F1 F 0.5292(4) 0.0644(3) 0.45138(15) 0.0661(9) Uani 1 1 d . . .
F2 F 0.4471(3) 0.2760(4) 0.47036(12) 0.0549(7) Uani 1 1 d . . .
F3 F 0.3928(3) 0.1467(4) 0.38799(13) 0.0693(10) Uani 1 1 d . . .
F4 F 0.4154(5) 1.1131(4) 0.26316(17) 0.0950(13) Uani 1 1 d . . .
F5 F 0.3058(3) 1.0512(4) 0.17971(14) 0.0612(8) Uani 1 1 d . . .
F6 F 0.5044(4) 0.9573(4) 0.20640(19) 0.0863(12) Uani 1 1 d . . .
O1 O 0.7814(4) 0.3322(5) 0.46447(14) 0.0652(11) Uani 1 1 d . . .
O2 O 0.6369(4) 0.4181(4) 0.39018(16) 0.0531(9) Uani 1 1 d . . .
O3 O 0.7301(5) 0.1801(4) 0.37201(17) 0.0684(11) Uani 1 1 d . . .
O4 O 0.3427(4) 0.7911(4) 0.28367(16) 0.0624(10) Uani 1 1 d . . .
O5 O 0.1168(4) 0.8997(5) 0.25552(19) 0.0715(12) Uani 1 1 d . . .
O6 O 0.2142(5) 0.7235(4) 0.18981(17) 0.0737(12) Uani 1 1 d . . .
N1 N 0.9671(3) 0.3794(3) 0.25811(12) 0.0203(6) Uani 1 1 d . . .
N2 N 0.8886(4) -0.5489(4) 0.05365(15) 0.0406(9) Uani 1 1 d . . .
N3 N 0.2480(3) -0.5763(3) -0.26064(12) 0.0204(6) Uani 1 1 d . . .
C1 C 0.8969(4) 0.2388(4) 0.26402(16) 0.0264(7) Uani 1 1 d . . .
H1 H 0.8522 0.2273 0.2973 0.032 Uiso 1 1 calc R . .
C2 C 0.8877(4) 0.1112(4) 0.22341(17) 0.0298(8) Uani 1 1 d . . .
H2 H 0.8387 0.0128 0.2291 0.036 Uiso 1 1 calc R . .
C3 C 0.9497(4) 0.1251(4) 0.17392(16) 0.0277(8) Uani 1 1 d . . .
C4 C 1.0217(4) 0.2723(4) 0.16774(16) 0.0298(8) Uani 1 1 d . . .
H4 H 1.0651 0.2872 0.1345 0.036 Uiso 1 1 calc R . .
C5 C 1.0287(4) 0.3957(4) 0.21066(16) 0.0266(7) Uani 1 1 d . . .
H5 H 1.0788 0.4954 0.2065 0.032 Uiso 1 1 calc R . .
C6 C 0.9358(5) -0.0094(4) 0.13127(17) 0.0319(8) Uani 1 1 d . . .
C7 C 0.9158(5) -0.1271(5) 0.09859(17) 0.0331(9) Uani 1 1 d . . .
C8 C 0.8801(5) -0.2766(4) 0.06262(16) 0.0309(8) Uani 1 1 d . . .
C9 C 0.7921(5) -0.3008(5) 0.01066(17) 0.0338(9) Uani 1 1 d . . .
H9 H 0.7609 -0.2165 -0.0043 0.041 Uiso 1 1 calc R . .
C10 C 0.7500(5) -0.4516(5) -0.01941(16) 0.0329(9) Uani 1 1 d . . .
C11 C 0.8000(5) -0.5702(5) 0.00447(18) 0.0397(10) Uani 1 1 d . . .
H11 H 0.7690 -0.6729 -0.0156 0.048 Uiso 1 1 calc R . .
C12 C 0.9281(5) -0.4046(5) 0.08191(17) 0.0351(9) Uani 1 1 d . . .
H12 H 0.9920 -0.3872 0.1169 0.042 Uiso 1 1 calc R . .
C13 C 0.6570(5) -0.4844(5) -0.07328(17) 0.0351(9) Uani 1 1 d . . .
C14 C 0.5781(5) -0.5104(5) -0.11753(16) 0.0322(8) Uani 1 1 d . . .
C15 C 0.4714(4) -0.5381(4) -0.16801(15) 0.0263(7) Uani 1 1 d . . .
C16 C 0.3402(4) -0.6544(4) -0.17644(16) 0.0291(8) Uani 1 1 d . . .
H16 H 0.3269 -0.7238 -0.1507 0.035 Uiso 1 1 calc R . .
C17 C 0.2301(4) -0.6683(4) -0.22210(16) 0.0263(7) Uani 1 1 d . . .
H17 H 0.1389 -0.7450 -0.2265 0.032 Uiso 1 1 calc R . .
C18 C 0.3772(4) -0.4680(4) -0.25464(16) 0.0251(7) Uani 1 1 d . . .
H18 H 0.3913 -0.4049 -0.2824 0.030 Uiso 1 1 calc R . .
C19 C 0.4903(4) -0.4465(4) -0.20882(16) 0.0270(8) Uani 1 1 d . . .
H19 H 0.5806 -0.3692 -0.2053 0.032 Uiso 1 1 calc R . .
C20 C 1.2910(4) 0.4525(5) 0.32757(18) 0.0349(9) Uani 1 1 d . . .
H20A H 1.3137 0.5111 0.2977 0.052 Uiso 1 1 calc R . .
H20B H 1.2396 0.3466 0.3111 0.052 Uiso 1 1 calc R . .
H20C H 1.3884 0.4498 0.3506 0.052 Uiso 1 1 calc R . .
C21 C 1.1237(5) 0.4188(5) 0.42043(19) 0.0377(10) Uani 1 1 d . . .
H21A H 1.2216 0.4068 0.4409 0.056 Uiso 1 1 calc R . .
H21B H 1.0679 0.3174 0.4006 0.056 Uiso 1 1 calc R . .
H21C H 1.0592 0.4638 0.4468 0.056 Uiso 1 1 calc R . .
C22 C 1.2923(4) 0.7166(5) 0.40851(17) 0.0321(8) Uani 1 1 d . . .
H22A H 1.3882 0.6888 0.4250 0.048 Uiso 1 1 calc R . .
H22B H 1.2404 0.7662 0.4383 0.048 Uiso 1 1 calc R . .
H22C H 1.3178 0.7883 0.3828 0.048 Uiso 1 1 calc R . .
C23 C 1.0095(5) 0.9540(4) 0.38138(18) 0.0347(9) Uani 1 1 d . . .
H23A H 1.0115 0.9739 0.3431 0.052 Uiso 1 1 calc R . .
H23B H 1.1158 0.9554 0.3985 0.052 Uiso 1 1 calc R . .
H23C H 0.9649 1.0341 0.4034 0.052 Uiso 1 1 calc R . .
C24 C 0.6942(4) 0.7946(4) 0.36399(18) 0.0332(9) Uani 1 1 d . . .
H24A H 0.6703 0.8732 0.3932 0.050 Uiso 1 1 calc R . .
H24B H 0.6228 0.6967 0.3623 0.050 Uiso 1 1 calc R . .
H24C H 0.6819 0.8287 0.3278 0.050 Uiso 1 1 calc R . .
C25 C 0.8999(4) 0.7416(4) 0.45251(16) 0.0303(8) Uani 1 1 d . . .
H25A H 0.8701 0.8311 0.4750 0.045 Uiso 1 1 calc R . .
H25B H 1.0059 0.7324 0.4666 0.045 Uiso 1 1 calc R . .
H25C H 0.8277 0.6475 0.4551 0.045 Uiso 1 1 calc R . .
C26 C 0.5037(5) 0.1885(5) 0.43087(18) 0.0338(9) Uani 1 1 d . . .
C27 C 0.3750(5) 0.9941(5) 0.2207(2) 0.0404(10) Uani 1 1 d . . .
O7 O 0.5000 0.0000 0.0000 0.171(5) Uani 1 2 d SD . .
C28 C 0.4959(17) -0.0054(15) 0.0593(5) 0.079(4) Uani 0.50 1 d PD A 1
H28A H 0.3869 -0.0225 0.0675 0.095 Uiso 0.50 1 calc PR A 1
H28B H 0.5456 -0.0911 0.0696 0.095 Uiso 0.50 1 calc PR A 1
C29 C 0.5795(8) 0.1409(9) 0.0907(3) 0.085(2) Uani 1 1 d D . .
H29A H 0.5789 0.1407 0.1308 0.127 Uiso 0.50 1 calc PR A 1
H29B H 0.5291 0.2248 0.0803 0.127 Uiso 0.50 1 calc PR A 1
H29C H 0.6872 0.1566 0.0823 0.127 Uiso 0.50 1 calc PR A 1
H29D H 0.6675 0.2229 0.1078 0.127 Uiso 0.50 1 calc PR A 2
H29E H 0.5806 0.0517 0.1096 0.127 Uiso 0.50 1 calc PR A 2
H29F H 0.4818 0.1794 0.0945 0.127 Uiso 0.50 1 calc PR A 2
C28' C 0.5916(18) 0.097(2) 0.0354(5) 0.108(6) Uani 0.50 1 d PD A 2
H28C H 0.6017 0.1943 0.0198 0.130 Uiso 0.50 1 calc PR A 2
H28D H 0.6937 0.0639 0.0345 0.130 Uiso 0.50 1 calc PR A 2

loop_
_atom_site_aniso_label
_atom_site_aniso_U_11
_atom_site_aniso_U_22
_atom_site_aniso_U_33
_atom_site_aniso_U_23
_atom_site_aniso_U_13
_atom_site_aniso_U_12
Pt1 0.01685(7) 0.01602(7) 0.01892(8) 0.00170(5) -0.00039(5) 0.00294(4)
S1 0.0252(4) 0.0306(5) 0.0273(5) 0.0100(4) 0.0013(3) 0.0037(3)
S2 0.0312(5) 0.0339(5) 0.0348(6) 0.0124(4) -0.0008(4) -0.0033(4)
P1 0.0172(4) 0.0287(5) 0.0228(5) 0.0085(4) 0.0002(3) 0.0052(3)
P2 0.0209(4) 0.0158(4) 0.0235(5) -0.0001(3) 0.0008(3) 0.0011(3)
F1 0.088(2) 0.0474(16) 0.082(2) 0.0406(16) 0.0438(18) 0.0191(15)
F2 0.0352(13) 0.0744(19) 0.0575(18) 0.0024(15) 0.0157(12) 0.0202(13)
F3 0.0544(18) 0.083(2) 0.0497(18) 0.0131(16) -0.0112(14) -0.0384(15)
F4 0.135(3) 0.0437(18) 0.081(3) -0.0019(17) -0.011(2) -0.0321(19)
F5 0.0525(17) 0.0667(19) 0.075(2) 0.0470(17) 0.0089(15) 0.0073(14)
F6 0.0423(17) 0.098(3) 0.145(4) 0.070(3) 0.042(2) 0.0237(17)
O1 0.0277(16) 0.129(3) 0.0381(19) 0.037(2) -0.0057(13) -0.0024(18)
O2 0.0423(17) 0.0393(17) 0.080(3) 0.0330(17) -0.0060(16) 0.0000(13)
O3 0.088(3) 0.052(2) 0.070(3) 0.0027(19) 0.052(2) 0.0086(19)
O4 0.058(2) 0.067(2) 0.064(2) 0.039(2) -0.0118(18) 0.0021(17)
O5 0.046(2) 0.098(3) 0.089(3) 0.048(3) 0.032(2) 0.024(2)
O6 0.094(3) 0.050(2) 0.057(3) -0.0008(18) -0.012(2) -0.023(2)
N1 0.0249(14) 0.0171(13) 0.0191(15) 0.0019(11) 0.0011(11) 0.0065(11)
N2 0.059(2) 0.0302(18) 0.0292(19) 0.0009(15) -0.0098(16) 0.0104(16)
N3 0.0212(13) 0.0175(13) 0.0208(15) 0.0017(11) -0.0032(11) 0.0034(10)
C1 0.0307(18) 0.0207(17) 0.029(2) 0.0044(15) 0.0075(15) 0.0067(14)
C2 0.035(2) 0.0198(17) 0.034(2) 0.0020(15) 0.0060(16) 0.0037(14)
C3 0.0296(18) 0.0240(18) 0.027(2) -0.0042(15) -0.0015(15) 0.0097(14)
C4 0.040(2) 0.0296(19) 0.0217(19) 0.0039(15) 0.0072(15) 0.0098(16)
C5 0.0343(19) 0.0227(17) 0.0241(19) 0.0059(14) 0.0055(15) 0.0064(14)
C6 0.037(2) 0.029(2) 0.028(2) -0.0012(16) 0.0002(16) 0.0104(16)
C7 0.040(2) 0.032(2) 0.024(2) -0.0029(16) -0.0027(16) 0.0091(16)
C8 0.038(2) 0.0296(19) 0.0219(19) -0.0051(15) 0.0002(15) 0.0082(15)
C9 0.044(2) 0.033(2) 0.025(2) 0.0001(16) -0.0037(16) 0.0183(17)
C10 0.036(2) 0.037(2) 0.023(2) -0.0031(16) -0.0066(15) 0.0122(16)
C11 0.052(3) 0.030(2) 0.031(2) -0.0048(17) -0.0108(19) 0.0082(18)
C12 0.046(2) 0.036(2) 0.020(2) -0.0009(16) -0.0072(16) 0.0090(17)
C13 0.039(2) 0.037(2) 0.027(2) -0.0018(17) -0.0043(17) 0.0127(17)
C14 0.036(2) 0.033(2) 0.025(2) -0.0013(16) -0.0033(16) 0.0104(16)
C15 0.0268(17) 0.0296(19) 0.0207(18) -0.0032(14) -0.0025(14) 0.0104(14)
C16 0.0319(19) 0.0302(19) 0.028(2) 0.0097(16) 0.0021(15) 0.0096(15)
C17 0.0262(17) 0.0228(17) 0.030(2) 0.0078(15) -0.0018(14) 0.0045(13)
C18 0.0222(16) 0.0258(18) 0.0258(19) 0.0036(14) 0.0012(14) 0.0020(13)
C19 0.0217(16) 0.0296(19) 0.0252(19) -0.0008(15) -0.0014(14) -0.0001(14)
C20 0.0282(19) 0.045(2) 0.037(2) 0.0115(19) 0.0053(16) 0.0175(17)
C21 0.030(2) 0.047(2) 0.044(3) 0.026(2) 0.0064(17) 0.0108(17)
C22 0.0219(17) 0.044(2) 0.026(2) 0.0045(17) -0.0021(14) -0.0005(15)
C23 0.039(2) 0.0211(18) 0.039(2) 0.0005(16) 0.0033(17) -0.0025(15)
C24 0.0272(18) 0.0287(19) 0.042(2) -0.0037(17) 0.0007(16) 0.0122(15)
C25 0.0334(19) 0.0296(19) 0.027(2) 0.0044(16) 0.0057(15) 0.0028(15)
C26 0.038(2) 0.031(2) 0.032(2) 0.0085(17) 0.0061(17) 0.0025(16)
C27 0.034(2) 0.032(2) 0.057(3) 0.017(2) 0.0034(19) -0.0001(16)
O7 0.086(6) 0.332(16) 0.067(6) -0.025(8) 0.025(5) 0.004(8)
C28 0.087(9) 0.088(10) 0.054(8) -0.002(7) 0.012(7) 0.009(7)
C29 0.086(5) 0.104(6) 0.072(5) 0.016(4) 0.013(4) 0.040(4)
C28' 0.083(11) 0.164(18) 0.061(10) -0.004(11) -0.002(8) 0.003(11)

loop_
_atom_type_symbol
_atom_type_description
_atom_type_scat_dispersion_real
_atom_type_scat_dispersion_imag
_atom_type_scat_source
C C 0.0033 0.0016 'International Tables Vol C Tables 4.2.6.8 and 6.1.1.4'
H H 0.0000 0.0000 'International Tables Vol C Tables 4.2.6.8 and 6.1.1.4'
N N 0.0061 0.0033 'International Tables Vol C Tables 4.2.6.8 and 6.1.1.4'
O O 0.0106 0.0060 'International Tables Vol C Tables 4.2.6.8 and 6.1.1.4'
F F 0.0171 0.0103 'International Tables Vol C Tables 4.2.6.8 and 6.1.1.4'
P P 0.1023 0.0942 'International Tables Vol C Tables 4.2.6.8 and 6.1.1.4'
S S 0.1246 0.1234 'International Tables Vol C Tables 4.2.6.8 and 6.1.1.4'
Pt Pt -1.7033 8.3905 'International Tables Vol C Tables 4.2.6.8 and 6.1.1.4'

loop_
_geom_angle_atom_site_label_1
_geom_angle_atom_site_label_2
_geom_angle_atom_site_label_3
_geom_angle
_geom_angle_site_symmetry_1
_geom_angle_site_symmetry_3
N1 Pt1 N3 81.98(11) . 2_655
N1 Pt1 P1 90.59(8) . .
N3 Pt1 P1 172.28(8) 2_655 .
N1 Pt1 P2 172.90(8) . .
N3 Pt1 P2 92.10(8) 2_655 .
P1 Pt1 P2 95.46(3) . .
O1 S1 O2 115.1(2) . .
O1 S1 O3 114.8(3) . .
O2 S1 O3 113.5(2) . .
O1 S1 C26 103.2(2) . .
O2 S1 C26 104.43(19) . .
O3 S1 C26 103.9(2) . .
O5 S2 O4 117.5(3) . .
O5 S2 O6 113.1(3) . .
O4 S2 O6 113.5(3) . .
O5 S2 C27 104.4(2) . .
O4 S2 C27 103.6(2) . .
O6 S2 C27 102.7(2) . .
C21 P1 C22 106.8(2) . .
C21 P1 C20 104.4(2) . .
C22 P1 C20 102.70(19) . .
C21 P1 Pt1 112.23(13) . .
C22 P1 Pt1 118.44(13) . .
C20 P1 Pt1 110.94(14) . .
C23 P2 C24 104.67(19) . .
C23 P2 C25 105.55(19) . .
C24 P2 C25 102.34(19) . .
C23 P2 Pt1 115.32(15) . .
C24 P2 Pt1 111.00(13) . .
C25 P2 Pt1 116.54(13) . .
C1 N1 C5 118.9(3) . .
C1 N1 Pt1 118.1(2) . .
C5 N1 Pt1 122.3(2) . .
C12 N2 C11 117.1(3) . .
C18 N3 C17 119.3(3) . .
C18 N3 Pt1 120.5(2) . 2_655
C17 N3 Pt1 118.8(2) . 2_655
N1 C1 C2 121.9(3) . .
N1 C1 H1 119.1 . .
C2 C1 H1 119.1 . .
C1 C2 C3 120.3(3) . .
C1 C2 H2 119.8 . .
C3 C2 H2 119.8 . .
C2 C3 C4 117.6(3) . .
C2 C3 C6 119.5(4) . .
C4 C3 C6 122.9(4) . .
C5 C4 C3 119.1(3) . .
C5 C4 H4 120.4 . .
C3 C4 H4 120.4 . .
N1 C5 C4 122.1(3) . .
N1 C5 H5 118.9 . .
C4 C5 H5 118.9 . .
C7 C6 C3 174.4(5) . .
C6 C7 C8 173.9(5) . .
C9 C8 C12 118.4(3) . .
C9 C8 C7 122.1(4) . .
C12 C8 C7 119.4(3) . .
C8 C9 C10 118.7(4) . .
C8 C9 H9 120.7 . .
C10 C9 H9 120.7 . .
C11 C10 C9 118.0(3) . .
C11 C10 C13 120.7(4) . .
C9 C10 C13 121.3(4) . .
N2 C11 C10 124.3(4) . .
N2 C11 H11 117.9 . .
C10 C11 H11 117.9 . .
N2 C12 C8 123.4(3) . .
N2 C12 H12 118.3 . .
C8 C12 H12 118.3 . .
C14 C13 C10 178.9(5) . .
C13 C14 C15 174.7(4) . .
C19 C15 C16 117.7(3) . .
C19 C15 C14 121.7(3) . .
C16 C15 C14 120.5(4) . .
C17 C16 C15 119.8(4) . .
C17 C16 H16 120.1 . .
C15 C16 H16 120.1 . .
N3 C17 C16 121.9(3) . .
N3 C17 H17 119.1 . .
C16 C17 H17 119.1 . .
N3 C18 C19 121.3(3) . .
N3 C18 H18 119.4 . .
C19 C18 H18 119.4 . .
C18 C19 C15 120.0(3) . .
C18 C19 H19 120.0 . .
C15 C19 H19 120.0 . .
P1 C20 H20A 109.5 . .
P1 C20 H20B 109.5 . .
H20A C20 H20B 109.5 . .
P1 C20 H20C 109.5 . .
H20A C20 H20C 109.5 . .
H20B C20 H20C 109.5 . .
P1 C21 H21A 109.5 . .
P1 C21 H21B 109.5 . .
H21A C21 H21B 109.5 . .
P1 C21 H21C 109.5 . .
H21A C21 H21C 109.5 . .
H21B C21 H21C 109.5 . .
P1 C22 H22A 109.5 . .
P1 C22 H22B 109.5 . .
H22A C22 H22B 109.5 . .
P1 C22 H22C 109.5 . .
H22A C22 H22C 109.5 . .
H22B C22 H22C 109.5 . .
P2 C23 H23A 109.5 . .
P2 C23 H23B 109.5 . .
H23A C23 H23B 109.5 . .
P2 C23 H23C 109.5 . .
H23A C23 H23C 109.5 . .
H23B C23 H23C 109.5 . .
P2 C24 H24A 109.5 . .
P2 C24 H24B 109.5 . .
H24A C24 H24B 109.5 . .
P2 C24 H24C 109.5 . .
H24A C24 H24C 109.5 . .
H24B C24 H24C 109.5 . .
P2 C25 H25A 109.5 . .
P2 C25 H25B 109.5 . .
H25A C25 H25B 109.5 . .
P2 C25 H25C 109.5 . .
H25A C25 H25C 109.5 . .
H25B C25 H25C 109.5 . .
F3 C26 F1 109.1(4) . .
F3 C26 F2 106.4(4) . .
F1 C26 F2 106.3(3) . .
F3 C26 S1 112.5(3) . .
F1 C26 S1 110.8(3) . .
F2 C26 S1 111.4(3) . .
F6 C27 F5 109.1(4) . .
F6 C27 F4 105.9(4) . .
F5 C27 F4 104.9(4) . .
F6 C27 S2 113.1(3) . .
F5 C27 S2 112.3(3) . .
F4 C27 S2 111.0(3) . .
C28' O7 C28' 180.0(11) . 2_655
C28' O7 C28 119.2(9) . 2_655
C28' O7 C28 60.8(9) 2_655 2_655
C28' O7 C28 60.8(9) . .
C28' O7 C28 119.2(9) 2_655 .
C28 O7 C28 180.0(16) 2_655 .
C29 C28 O7 107.6(9) . .
C29 C28 H28A 110.2 . .
O7 C28 H28A 110.2 . .
C29 C28 H28B 110.2 . .
O7 C28 H28B 110.2 . .
H28A C28 H28B 108.5 . .
C28' C29 C28 58.8(9) . .
C28' C29 H29A 162.3 . .
C28 C29 H29A 109.5 . .
C28' C29 H29B 87.7 . .
C28 C29 H29B 109.5 . .
H29A C29 H29B 109.5 . .
C28' C29 H29C 66.8 . .
C28 C29 H29C 109.5 . .
H29A C29 H29C 109.5 . .
H29B C29 H29C 109.5 . .
C28' C29 H29D 109.5 . .
C28 C29 H29D 159.3 . .
H29A C29 H29D 77.1 . .
H29B C29 H29D 85.5 . .
H29C C29 H29D 50.6 . .
C28' C29 H29E 109.5 . .
C28 C29 H29E 64.2 . .
H29A C29 H29E 53.2 . .
H29B C29 H29E 150.6 . .
H29C C29 H29E 99.3 . .
H29D C29 H29E 109.5 . .
C28' C29 H29F 109.5 . .
C28 C29 H29F 91.0 . .
H29A C29 H29F 82.5 . .
H29B C29 H29F 41.2 . .
H29C C29 H29F 150.0 . .
H29D C29 H29F 109.5 . .
H29E C29 H29F 109.5 . .
O7 C28' C29 128.0(14) . .
O7 C28' H28C 105.3 . .
C29 C28' H28C 105.3 . .
O7 C28' H28D 105.3 . .
C29 C28' H28D 105.3 . .
H28C C28' H28D 106.0 . .

loop_
_geom_bond_atom_site_label_1
_geom_bond_atom_site_label_2
_geom_bond_distance
_geom_bond_site_symmetry_2
Pt1 N1 2.112(3) .
Pt1 N3 2.113(3) 2_655
Pt1 P1 2.2564(8) .
Pt1 P2 2.2606(9) .
S1 O1 1.421(3) .
S1 O2 1.424(3) .
S1 O3 1.427(4) .
S1 C26 1.820(4) .
S2 O5 1.418(4) .
S2 O4 1.421(3) .
S2 O6 1.436(4) .
S2 C27 1.811(4) .
P1 C21 1.801(4) .
P1 C22 1.803(4) .
P1 C20 1.805(4) .
P2 C23 1.803(4) .
P2 C24 1.806(4) .
P2 C25 1.814(4) .
F1 C26 1.324(5) .
F2 C26 1.328(5) .
F3 C26 1.318(5) .
F4 C27 1.334(6) .
F5 C27 1.328(5) .
F6 C27 1.296(5) .
N1 C1 1.339(4) .
N1 C5 1.344(5) .
N2 C12 1.331(5) .
N2 C11 1.332(5) .
N3 C18 1.345(4) .
N3 C17 1.345(5) .
N3 Pt1 2.113(3) 2_655
C1 C2 1.369(5) .
C1 H1 0.9500 .
C2 C3 1.388(6) .
C2 H2 0.9500 .
C3 C4 1.397(5) .
C3 C6 1.436(5) .
C4 C5 1.381(5) .
C4 H4 0.9500 .
C5 H5 0.9500 .
C6 C7 1.189(5) .
C7 C8 1.442(5) .
C8 C9 1.383(5) .
C8 C12 1.407(5) .
C9 C10 1.397(5) .
C9 H9 0.9500 .
C10 C11 1.392(6) .
C10 C13 1.437(5) .
C11 H11 0.9500 .
C12 H12 0.9500 .
C13 C14 1.191(5) .
C14 C15 1.432(5) .
C15 C19 1.389(5) .
C15 C16 1.394(5) .
C16 C17 1.375(5) .
C16 H16 0.9500 .
C17 H17 0.9500 .
C18 C19 1.385(5) .
C18 H18 0.9500 .
C19 H19 0.9500 .
C20 H20A 0.9800 .
C20 H20B 0.9800 .
C20 H20C 0.9800 .
C21 H21A 0.9800 .
C21 H21B 0.9800 .
C21 H21C 0.9800 .
C22 H22A 0.9800 .
C22 H22B 0.9800 .
C22 H22C 0.9800 .
C23 H23A 0.9800 .
C23 H23B 0.9800 .
C23 H23C 0.9800 .
C24 H24A 0.9800 .
C24 H24B 0.9800 .
C24 H24C 0.9800 .
C25 H25A 0.9800 .
C25 H25B 0.9800 .
C25 H25C 0.9800 .
O7 C28' 1.243(13) .
O7 C28' 1.243(13) 2_655
O7 C28 1.459(11) 2_655
O7 C28 1.459(11) .
C28 C29 1.444(12) .
C28 H28A 0.9900 .
C28 H28B 0.9900 .
C29 C28' 1.363(13) .
C29 H29A 0.9800 .
C29 H29B 0.9800 .
C29 H29C 0.9800 .
C29 H29D 0.9800 .
C29 H29E 0.9800 .
C29 H29F 0.9800 .
C28' H28C 0.9900 .
C28' H28D 0.9900 .

loop_
_geom_torsion_atom_site_label_1
_geom_torsion_atom_site_label_2
_geom_torsion_atom_site_label_3
_geom_torsion_atom_site_label_4
_geom_torsion
_geom_torsion_site_symmetry_1
N1 Pt1 P1 C21 -90.06(19) .
N3 Pt1 P1 C21 -105.9(6) 2_655
P2 Pt1 P1 C21 86.20(17) .
N1 Pt1 P1 C22 144.70(17) .
N3 Pt1 P1 C22 128.8(6) 2_655
P2 Pt1 P1 C22 -39.03(16) .
N1 Pt1 P1 C20 26.35(17) .
N3 Pt1 P1 C20 10.5(6) 2_655
P2 Pt1 P1 C20 -157.38(16) .
N1 Pt1 P2 C23 -135.0(6) .
N3 Pt1 P2 C23 -101.66(17) 2_655
P1 Pt1 P2 C23 76.72(16) .
N1 Pt1 P2 C24 -16.2(7) .
N3 Pt1 P2 C24 17.14(18) 2_655
P1 Pt1 P2 C24 -164.48(16) .
N1 Pt1 P2 C25 100.4(6) .
N3 Pt1 P2 C25 133.74(16) 2_655
P1 Pt1 P2 C25 -47.88(14) .
N3 Pt1 N1 C1 -91.8(3) 2_655
P1 Pt1 N1 C1 90.3(2) .
P2 Pt1 N1 C1 -58.1(7) .
N3 Pt1 N1 C5 78.9(3) 2_655
P1 Pt1 N1 C5 -99.0(3) .
P2 Pt1 N1 C5 112.6(6) .
C5 N1 C1 C2 0.7(5) .
Pt1 N1 C1 C2 171.7(3) .
N1 C1 C2 C3 -1.1(6) .
C1 C2 C3 C4 0.5(5) .
C1 C2 C3 C6 -178.6(3) .
C2 C3 C4 C5 0.4(5) .
C6 C3 C4 C5 179.4(3) .
C1 N1 C5 C4 0.2(5) .
Pt1 N1 C5 C4 -170.4(3) .
C3 C4 C5 N1 -0.7(6) .
C2 C3 C6 C7 10(4) .
C4 C3 C6 C7 -169(4) .
C3 C6 C7 C8 3(8) .
C6 C7 C8 C9 108(4) .
C6 C7 C8 C12 -69(4) .
C12 C8 C9 C10 2.3(6) .
C7 C8 C9 C10 -174.0(4) .
C8 C9 C10 C11 -0.4(6) .
C8 C9 C10 C13 179.2(4) .
C12 N2 C11 C10 1.5(7) .
C9 C10 C11 N2 -1.6(7) .
C13 C10 C11 N2 178.8(5) .
C11 N2 C12 C8 0.6(7) .
C9 C8 C12 N2 -2.5(7) .
C7 C8 C12 N2 173.9(4) .
C11 C10 C13 C14 124(27) .
C9 C10 C13 C14 -56(28) .
C10 C13 C14 C15 -14(31) .
C13 C14 C15 C19 114(5) .
C13 C14 C15 C16 -63(5) .
C19 C15 C16 C17 -4.2(5) .
C14 C15 C16 C17 172.7(4) .
C18 N3 C17 C16 0.3(5) .
Pt1 N3 C17 C16 -166.2(3) 2_655
C15 C16 C17 N3 2.8(6) .
C17 N3 C18 C19 -1.8(5) .
Pt1 N3 C18 C19 164.5(3) 2_655
N3 C18 C19 C15 0.2(5) .
C16 C15 C19 C18 2.8(5) .
C14 C15 C19 C18 -174.1(3) .
O1 S1 C26 F3 176.9(3) .
O2 S1 C26 F3 56.2(4) .
O3 S1 C26 F3 -62.9(4) .
O1 S1 C26 F1 -60.6(4) .
O2 S1 C26 F1 178.7(3) .
O3 S1 C26 F1 59.5(4) .
O1 S1 C26 F2 57.5(4) .
O2 S1 C26 F2 -63.2(3) .
O3 S1 C26 F2 177.7(3) .
O5 S2 C27 F6 178.8(4) .
O4 S2 C27 F6 55.4(4) .
O6 S2 C27 F6 -63.0(4) .
O5 S2 C27 F5 -57.1(4) .
O4 S2 C27 F5 179.4(4) .
O6 S2 C27 F5 61.1(4) .
O5 S2 C27 F4 60.0(4) .
O4 S2 C27 F4 -63.5(4) .
O6 S2 C27 F4 178.2(4) .
C28' O7 C28 C29 15.7(12) .
C28' O7 C28 C29 -164.3(12) 2_655
C28 O7 C28 C29 -89(100) 2_655
O7 C28 C29 C28' -14.6(11) .
C28' O7 C28' C29 153(93) 2_655
C28 O7 C28' C29 159.7(16) 2_655
C28 O7 C28' C29 -20.3(16) .
C28 C29 C28' O7 20.9(16) .
